data_4120503
loop_
_publ_author_name
'Widger, Leland R.'
'Davies, Casey G.'
'Yang, Tzuhsiung'
'Siegler, Maxime A.'
'Troeppner, Oliver'
'Jameson, Guy N. L.'
'Ivanovi\'c-Burmazovi\'c, Ivana'
'Goldberg, David P.'

_publ_section_title
;
 Dramatically Accelerated Selective Oxygen-Atom Transfer by a Nonheme
 Iron(IV)-Oxo Complex: Tuning of the First and Second Coordination
 Spheres.
;
_journal_issue 7
_journal_name_full 'Journal of the American Chemical Society'
_journal_page_first 2699
_journal_page_last 2702
_journal_paper_doi 10.1021/ja410240c
_journal_volume 136
_journal_year 2014
_chemical_formula_moiety 'C32 H34 Cl Fe N6 O S, B F4'
_chemical_formula_sum 'C32 H34 B Cl F4 Fe N6 O S'
_chemical_formula_weight 728.82
_chemical_name_systematic
; 
 ? 
;
_space_group_IT_number 15
_symmetry_cell_setting monoclinic
_symmetry_space_group_name_Hall '-C 2yc'
_symmetry_space_group_name_H-M 'C 1 2/c 1'
_atom_sites_solution_hydrogens difmap
_atom_sites_solution_primary direct
_atom_sites_solution_secondary difmap
_audit_creation_method SHELXL-97
_cell_angle_alpha 90.00
_cell_angle_beta 94.8579(12)
_cell_angle_gamma 90.00
_cell_formula_units_Z 8
_cell_length_a 25.4707(3)
_cell_length_b 9.98637(13)
_cell_length_c 25.8674(3)
_cell_measurement_reflns_used 9908
_cell_measurement_temperature 110(2)
_cell_measurement_theta_max 26.31
_cell_measurement_theta_min 2.68
_cell_volume 6555.99(14)
_computing_cell_refinement
;
CrysAlisPro, Agilent Technologies,
Version 1.171.36.24 (release 03-12-2012 CrysAlis171 .NET)
(compiled Dec  3 2012,18:21:49)
;
_computing_data_collection
;
CrysAlisPro, Agilent Technologies,
Version 1.171.36.24 (release 03-12-2012 CrysAlis171 .NET)
(compiled Dec  3 2012,18:21:49)
;
_computing_data_reduction
;
CrysAlisPro, Agilent Technologies,
Version 1.171.36.24 (release 03-12-2012 CrysAlis171 .NET)
(compiled Dec  3 2012,18:21:49)
;
_computing_molecular_graphics 'SHELXTL v6.10 (Sheldrick, 2008)'
_computing_publication_material 'SHELXTL v6.10 (Sheldrick, 2008)'
_computing_structure_refinement 'SHELXL-97 (Sheldrick, 2008)'
_computing_structure_solution 'SHELXS-97 (Sheldrick, 2008)'
_diffrn_ambient_temperature 110(2)
_diffrn_detector_area_resol_mean 15.989
_diffrn_measured_fraction_theta_full 1.000
_diffrn_measured_fraction_theta_max 1.000
_diffrn_measurement_device_type 'Goniometer KM4/Xcalibur, detector: Sapphire3'
_diffrn_measurement_method '\w scans'
_diffrn_radiation_monochromator graphite
_diffrn_radiation_source 'Enhance (Mo) X-ray Source'
_diffrn_radiation_type MoK\a
_diffrn_radiation_wavelength 0.71073
_diffrn_reflns_av_R_equivalents 0.0387
_diffrn_reflns_av_sigmaI/netI 0.0367
_diffrn_reflns_limit_h_max 31
_diffrn_reflns_limit_h_min -31
_diffrn_reflns_limit_k_max 12
_diffrn_reflns_limit_k_min -12
_diffrn_reflns_limit_l_max 30
_diffrn_reflns_limit_l_min -32
_diffrn_reflns_number 24531
_diffrn_reflns_theta_full 26.25
_diffrn_reflns_theta_max 26.25
_diffrn_reflns_theta_min 2.15
_exptl_absorpt_coefficient_mu 0.665
_exptl_absorpt_correction_T_max 0.947
_exptl_absorpt_correction_T_min 0.870
_exptl_absorpt_correction_type analytical
_exptl_absorpt_process_details
;
CrysAlisPro, Agilent Technologies,
Version 1.171.36.24 (release 03-12-2012 CrysAlis171 .NET)
(compiled Dec  3 2012,18:21:49)
Analytical numeric absorption correction using a multifaceted crystal
            model based on expressions derived by R.C. Clark & J.S. Reid.
(Clark, R. C. & Reid, J. S. (1995). Acta Cryst. A51, 887-897)
;
_exptl_crystal_colour yellow
_exptl_crystal_density_diffrn 1.477
_exptl_crystal_density_method 'not measured'
_exptl_crystal_description 'irregular block'
_exptl_crystal_F_000 3008
_exptl_crystal_size_max 0.31
_exptl_crystal_size_mid 0.24
_exptl_crystal_size_min 0.12
_refine_diff_density_max 0.471
_refine_diff_density_min -0.392
_refine_diff_density_rms 0.060
_refine_ls_extinction_method none
_refine_ls_goodness_of_fit_ref 1.055
_refine_ls_hydrogen_treatment mixed
_refine_ls_matrix_type full
_refine_ls_number_parameters 431
_refine_ls_number_reflns 6622
_refine_ls_number_restraints 0
_refine_ls_restrained_S_all 1.055
_refine_ls_R_factor_all 0.0418
_refine_ls_R_factor_gt 0.0317
_refine_ls_shift/su_max 0.001
_refine_ls_shift/su_mean 0.000
_refine_ls_structure_factor_coef Fsqd
_refine_ls_weighting_details 'calc w=1/[\s^2^(Fo^2^)+(0.0338P)^2^+7.3328P] where P=(Fo^2^+2Fc^2^)/3'
_refine_ls_weighting_scheme calc
_refine_ls_wR_factor_gt 0.0777
_refine_ls_wR_factor_ref 0.0817
_reflns_number_gt 5537
_reflns_number_total 6622
_reflns_threshold_expression I>2\s(I)
_cod_data_source_file ja410240c_si_002.cif
_cod_data_source_block 3
_cod_original_sg_symbol_H-M 'C 2/c'
_cod_database_code 4120503

loop_
_symmetry_equiv_pos_as_xyz
'x, y, z'
'-x, y, -z+1/2'
'x+1/2, y+1/2, z'
'-x+1/2, y+1/2, -z+1/2'
'-x, -y, -z'
'x, -y, z-1/2'
'-x+1/2, -y+1/2, -z'
'x+1/2, -y+1/2, z-1/2'

loop_
_atom_site_label
_atom_site_type_symbol
_atom_site_fract_x
_atom_site_fract_y
_atom_site_fract_z
_atom_site_U_iso_or_equiv
_atom_site_adp_type
_atom_site_occupancy
_atom_site_symmetry_multiplicity
_atom_site_calc_flag
_atom_site_refinement_flags
Fe1 Fe 0.100505(9) 0.98911(2) 0.344272(10) 0.01602(8) Uani 1 1 d .
Cl1 Cl 0.093125(17) 0.83045(5) 0.280859(18) 0.02621(11) Uani 1 1 d .
S1 S 0.113536(17) 0.81540(4) 0.419360(17) 0.01912(10) Uani 1 1 d .
C1 C 0.10421(7) 1.20921(19) 0.25271(7) 0.0219(4) Uani 1 1 d .
H1 H 0.1214 1.1438 0.2335 0.026 Uiso 1 1 calc R
C2 C 0.09311(7) 1.3333(2) 0.23017(7) 0.0239(4) Uani 1 1 d .
H2 H 0.1028 1.3523 0.1963 0.029 Uiso 1 1 calc R
C3 C 0.06783(7) 1.42870(19) 0.25766(7) 0.0228(4) Uani 1 1 d .
H3 H 0.0595 1.5139 0.2428 0.027 Uiso 1 1 calc R
C4 C 0.05477(7) 1.39803(18) 0.30743(7) 0.0202(4) Uani 1 1 d .
H4 H 0.0374 1.4618 0.3273 0.024 Uiso 1 1 calc R
C5 C 0.06756(6) 1.27273(18) 0.32736(7) 0.0177(4) Uani 1 1 d .
C6 C 0.05454(6) 1.22820(17) 0.38060(7) 0.0172(4) Uani 1 1 d .
H6 H 0.0472 1.3070 0.4028 0.021 Uiso 1 1 calc R
C7 C 0.00674(7) 1.13701(18) 0.37320(7) 0.0173(4) Uani 1 1 d .
C8 C -0.04342(7) 1.17636(19) 0.38291(7) 0.0199(4) Uani 1 1 d .
H8 H -0.0497 1.2633 0.3960 0.024 Uiso 1 1 calc R
C9 C -0.08455(7) 1.0857(2) 0.37312(7) 0.0237(4) Uani 1 1 d .
H9 H -0.1194 1.1096 0.3799 0.028 Uiso 1 1 calc R
C10 C -0.07416(7) 0.9607(2) 0.35349(7) 0.0236(4) Uani 1 1 d .
H10 H -0.1017 0.8972 0.3467 0.028 Uiso 1 1 calc R
C11 C -0.02278(7) 0.92941(19) 0.34386(7) 0.0216(4) Uani 1 1 d .
H11 H -0.0157 0.8442 0.3297 0.026 Uiso 1 1 calc R
C12 C 0.08669(7) 1.10851(18) 0.45825(7) 0.0181(4) Uani 1 1 d .
H12A H 0.0540 1.0545 0.4555 0.022 Uiso 1 1 calc R
H12B H 0.0797 1.1908 0.4779 0.022 Uiso 1 1 calc R
C13 C 0.12958(7) 1.02980(18) 0.48832(7) 0.0175(4) Uani 1 1 d .
C14 C 0.15646(7) 1.08890(19) 0.53175(7) 0.0218(4) Uani 1 1 d .
H14 H 0.1470 1.1765 0.5419 0.026 Uiso 1 1 calc R
C15 C 0.19671(8) 1.0218(2) 0.56034(8) 0.0255(4) Uani 1 1 d .
H15 H 0.2149 1.0642 0.5895 0.031 Uiso 1 1 calc R
C16 C 0.21044(7) 0.8939(2) 0.54674(8) 0.0258(4) Uani 1 1 d .
H16 H 0.2380 0.8480 0.5665 0.031 Uiso 1 1 calc R
C17 C 0.18387(7) 0.83240(19) 0.50419(7) 0.0228(4) Uani 1 1 d .
H17 H 0.1932 0.7440 0.4949 0.027 Uiso 1 1 calc R
C18 C 0.14372(7) 0.89914(18) 0.47503(7) 0.0185(4) Uani 1 1 d .
C19 C 0.05121(7) 0.75935(19) 0.44103(8) 0.0237(4) Uani 1 1 d .
H19A H 0.0303 0.8386 0.4496 0.028 Uiso 1 1 calc R
H19B H 0.0312 0.7112 0.4123 0.028 Uiso 1 1 calc R
C20 C 0.05770(8) 0.6678(2) 0.48817(8) 0.0287(4) Uani 1 1 d .
H20A H 0.0737 0.7190 0.5183 0.034 Uiso 1 1 calc R
H20B H 0.0226 0.6365 0.4967 0.034 Uiso 1 1 calc R
C21 C 0.09056(10) 0.5527(2) 0.47929(8) 0.0347(5) Uani 1 1 d .
C22 C 0.15085(6) 1.21611(17) 0.40648(7) 0.0180(4) Uani 1 1 d .
H22A H 0.1572 1.2642 0.4399 0.022 Uiso 1 1 calc R
H22B H 0.1497 1.2834 0.3783 0.022 Uiso 1 1 calc R
C23 C 0.19587(7) 1.12059(17) 0.40041(7) 0.0167(3) Uani 1 1 d .
C24 C 0.24436(7) 1.14666(18) 0.42642(7) 0.0204(4) Uani 1 1 d .
H24 H 0.2489 1.2210 0.4493 0.024 Uiso 1 1 calc R
C25 C 0.28620(7) 1.06283(19) 0.41865(7) 0.0231(4) Uani 1 1 d .
H25 H 0.3201 1.0803 0.4355 0.028 Uiso 1 1 calc R
C26 C 0.27847(7) 0.95419(19) 0.38637(7) 0.0205(4) Uani 1 1 d .
H26 H 0.3068 0.8956 0.3806 0.025 Uiso 1 1 calc R
C27 C 0.22802(7) 0.93156(17) 0.36210(7) 0.0158(3) Uani 1 1 d .
C28 C 0.25078(7) 0.72181(18) 0.31658(7) 0.0183(4) Uani 1 1 d .
C29 C 0.22526(7) 0.59802(18) 0.29012(7) 0.0202(4) Uani 1 1 d .
C30 C 0.19921(8) 0.6335(2) 0.23588(7) 0.0253(4) Uani 1 1 d .
H30A H 0.1722 0.7022 0.2392 0.038 Uiso 1 1 calc R
H30B H 0.1829 0.5533 0.2198 0.038 Uiso 1 1 calc R
H30C H 0.2260 0.6677 0.2142 0.038 Uiso 1 1 calc R
C31 C 0.26829(8) 0.4937(2) 0.28381(9) 0.0294(5) Uani 1 1 d .
H31A H 0.2934 0.5286 0.2605 0.044 Uiso 1 1 calc R
H31B H 0.2522 0.4113 0.2692 0.044 Uiso 1 1 calc R
H31C H 0.2868 0.4742 0.3178 0.044 Uiso 1 1 calc R
C32 C 0.18451(7) 0.53888(19) 0.32418(8) 0.0234(4) Uani 1 1 d .
H32A H 0.2007 0.5263 0.3596 0.035 Uiso 1 1 calc R
H32B H 0.1722 0.4523 0.3100 0.035 Uiso 1 1 calc R
H32C H 0.1545 0.6002 0.3247 0.035 Uiso 1 1 calc R
N1 N 0.09171(5) 1.17823(15) 0.30044(6) 0.0185(3) Uani 1 1 d .
N2 N 0.01708(6) 1.01540(15) 0.35384(6) 0.0182(3) Uani 1 1 d .
N3 N 0.09942(5) 1.14697(14) 0.40504(5) 0.0157(3) Uani 1 1 d .
N4 N 0.11733(10) 0.4649(2) 0.47215(9) 0.0546(6) Uani 1 1 d .
N5 N 0.18719(5) 1.01463(14) 0.36828(6) 0.0151(3) Uani 1 1 d .
N6 N 0.21622(6) 0.81850(15) 0.33129(6) 0.0171(3) Uani 1 1 d .
H6A H 0.1853(8) 0.810(2) 0.3214(8) 0.016(5) Uiso 1 1 d .
O1 O 0.29831(5) 0.73256(14) 0.32496(6) 0.0285(3) Uani 1 1 d .
B1 B -0.06001(9) 0.5631(2) 0.39546(9) 0.0249(5) Uani 1 1 d .
F1 F -0.04958(7) 0.60895(14) 0.34748(5) 0.0568(4) Uani 1 1 d .
F2 F -0.01476(5) 0.49651(12) 0.41694(6) 0.0386(3) Uani 1 1 d .
F3 F -0.10091(4) 0.47179(13) 0.39271(6) 0.0409(3) Uani 1 1 d .
F4 F -0.07027(5) 0.66965(12) 0.42745(5) 0.0392(3) Uani 1 1 d .

loop_
_atom_site_aniso_label
_atom_site_aniso_U_11
_atom_site_aniso_U_22
_atom_site_aniso_U_33
_atom_site_aniso_U_23
_atom_site_aniso_U_13
_atom_site_aniso_U_12
Fe1 0.01436(13) 0.01624(13) 0.01727(13) -0.00287(10) 0.00021(9) 0.00144(10)
Cl1 0.0233(2) 0.0281(2) 0.0260(2) -0.01113(19) -0.00552(18) 0.00560(19)
S1 0.0202(2) 0.0176(2) 0.0196(2) -0.00145(17) 0.00196(17) -0.00037(18)
C1 0.0183(9) 0.0280(10) 0.0192(9) -0.0025(8) 0.0005(7) -0.0004(8)
C2 0.0202(9) 0.0320(11) 0.0190(9) 0.0027(8) -0.0008(7) -0.0058(8)
C3 0.0170(9) 0.0244(10) 0.0258(10) 0.0052(8) -0.0038(7) -0.0022(8)
C4 0.0143(8) 0.0198(9) 0.0264(10) -0.0007(8) -0.0001(7) -0.0005(7)
C5 0.0127(8) 0.0197(9) 0.0204(9) -0.0007(7) -0.0004(7) -0.0006(7)
C6 0.0159(8) 0.0157(8) 0.0199(9) -0.0018(7) 0.0014(7) 0.0032(7)
C7 0.0175(8) 0.0190(9) 0.0152(8) 0.0031(7) 0.0007(7) 0.0024(7)
C8 0.0193(9) 0.0217(9) 0.0187(9) 0.0022(7) 0.0022(7) 0.0042(8)
C9 0.0163(9) 0.0304(10) 0.0249(10) 0.0050(8) 0.0040(7) 0.0026(8)
C10 0.0179(9) 0.0268(10) 0.0255(10) 0.0049(8) -0.0017(7) -0.0026(8)
C11 0.0197(9) 0.0209(9) 0.0236(9) 0.0001(8) -0.0016(7) -0.0003(8)
C12 0.0182(8) 0.0185(9) 0.0179(9) -0.0016(7) 0.0038(7) 0.0003(7)
C13 0.0179(8) 0.0200(9) 0.0149(8) 0.0016(7) 0.0040(7) -0.0007(7)
C14 0.0240(9) 0.0207(9) 0.0212(9) -0.0012(7) 0.0039(7) -0.0019(8)
C15 0.0255(10) 0.0315(11) 0.0191(9) 0.0011(8) -0.0011(7) -0.0055(8)
C16 0.0208(9) 0.0313(11) 0.0249(10) 0.0049(8) -0.0006(8) 0.0024(8)
C17 0.0222(9) 0.0221(9) 0.0243(10) 0.0021(8) 0.0030(7) 0.0026(8)
C18 0.0167(8) 0.0210(9) 0.0179(9) 0.0002(7) 0.0030(7) -0.0021(7)
C19 0.0224(9) 0.0221(10) 0.0269(10) 0.0006(8) 0.0036(8) -0.0049(8)
C20 0.0394(11) 0.0236(10) 0.0237(10) -0.0016(8) 0.0062(8) -0.0080(9)
C21 0.0582(14) 0.0218(10) 0.0232(11) 0.0010(9) -0.0025(10) -0.0048(11)
C22 0.0180(9) 0.0160(8) 0.0200(9) -0.0024(7) 0.0015(7) -0.0016(7)
C23 0.0180(8) 0.0158(8) 0.0166(8) 0.0014(7) 0.0037(7) -0.0016(7)
C24 0.0196(9) 0.0196(9) 0.0218(9) -0.0052(7) 0.0010(7) -0.0034(7)
C25 0.0152(8) 0.0266(10) 0.0269(10) -0.0049(8) -0.0015(7) -0.0018(8)
C26 0.0160(8) 0.0215(9) 0.0235(9) -0.0013(8) -0.0001(7) 0.0014(7)
C27 0.0159(8) 0.0158(8) 0.0158(8) 0.0004(7) 0.0024(6) -0.0017(7)
C28 0.0192(9) 0.0184(9) 0.0178(9) 0.0006(7) 0.0045(7) 0.0005(7)
C29 0.0202(9) 0.0187(9) 0.0218(9) -0.0022(7) 0.0028(7) -0.0002(7)
C30 0.0317(10) 0.0240(10) 0.0207(9) -0.0039(8) 0.0039(8) -0.0023(8)
C31 0.0286(11) 0.0235(10) 0.0363(12) -0.0079(9) 0.0045(9) 0.0035(8)
C32 0.0247(10) 0.0198(9) 0.0257(10) 0.0002(8) 0.0018(8) -0.0042(8)
N1 0.0150(7) 0.0207(8) 0.0195(8) -0.0005(6) -0.0005(6) -0.0002(6)
N2 0.0156(7) 0.0183(8) 0.0201(8) -0.0001(6) -0.0009(6) 0.0009(6)
N3 0.0152(7) 0.0162(7) 0.0157(7) 0.0007(6) 0.0018(5) 0.0010(6)
N4 0.0872(18) 0.0323(11) 0.0428(13) -0.0044(10) -0.0028(12) 0.0186(12)
N5 0.0131(7) 0.0169(7) 0.0153(7) -0.0005(6) 0.0015(5) -0.0010(6)
N6 0.0113(7) 0.0184(8) 0.0212(8) -0.0033(6) -0.0002(6) -0.0003(6)
O1 0.0157(7) 0.0301(7) 0.0397(8) -0.0133(6) 0.0028(6) 0.0007(6)
B1 0.0240(11) 0.0221(11) 0.0292(12) -0.0042(9) 0.0059(9) -0.0013(9)
F1 0.1029(12) 0.0378(8) 0.0306(7) 0.0031(6) 0.0106(8) -0.0077(8)
F2 0.0264(6) 0.0283(6) 0.0593(9) -0.0071(6) -0.0063(6) 0.0007(5)
F3 0.0195(6) 0.0340(7) 0.0697(10) -0.0165(6) 0.0063(6) -0.0041(5)
F4 0.0412(7) 0.0276(6) 0.0508(8) -0.0145(6) 0.0156(6) -0.0003(6)

loop_
_atom_type_symbol
_atom_type_description
_atom_type_scat_dispersion_real
_atom_type_scat_dispersion_imag
_atom_type_scat_source
C C 0.0033 0.0016 'International Tables Vol C Tables 4.2.6.8 and 6.1.1.4'
H H 0.0000 0.0000 'International Tables Vol C Tables 4.2.6.8 and 6.1.1.4'
B B 0.0013 0.0007 'International Tables Vol C Tables 4.2.6.8 and 6.1.1.4'
N N 0.0061 0.0033 'International Tables Vol C Tables 4.2.6.8 and 6.1.1.4'
O O 0.0106 0.0060 'International Tables Vol C Tables 4.2.6.8 and 6.1.1.4'
F F 0.0171 0.0103 'International Tables Vol C Tables 4.2.6.8 and 6.1.1.4'
S S 0.1246 0.1234 'International Tables Vol C Tables 4.2.6.8 and 6.1.1.4'
Fe Fe 0.3463 0.8444 'International Tables Vol C Tables 4.2.6.8 and 6.1.1.4'
Cl Cl 0.1484 0.1585 'International Tables Vol C Tables 4.2.6.8 and 6.1.1.4'

loop_
_geom_angle_atom_site_label_1
_geom_angle_atom_site_label_2
_geom_angle_atom_site_label_3
_geom_angle
N2 Fe1 N1 84.11(5)
N2 Fe1 N3 76.33(5)
N1 Fe1 N3 75.52(5)
N2 Fe1 N5 153.79(6)
N1 Fe1 N5 95.69(5)
N3 Fe1 N5 78.25(5)
N2 Fe1 Cl1 98.28(4)
N1 Fe1 Cl1 103.12(4)
N3 Fe1 Cl1 174.52(4)
N5 Fe1 Cl1 107.22(4)
N2 Fe1 S1 93.41(4)
N1 Fe1 S1 162.79(4)
N3 Fe1 S1 87.33(4)
N5 Fe1 S1 79.05(4)
Cl1 Fe1 S1 94.089(18)
C18 S1 C19 102.93(9)
C18 S1 Fe1 108.00(6)
C19 S1 Fe1 112.08(6)
N1 C1 C2 122.57(17)
N1 C1 H1 118.7
C2 C1 H1 118.7
C3 C2 C1 119.15(18)
C3 C2 H2 120.4
C1 C2 H2 120.4
C2 C3 C4 118.90(18)
C2 C3 H3 120.6
C4 C3 H3 120.6
C5 C4 C3 118.52(17)
C5 C4 H4 120.7
C3 C4 H4 120.7
N1 C5 C4 122.91(17)
N1 C5 C6 114.13(15)
C4 C5 C6 122.94(16)
N3 C6 C5 109.02(13)
N3 C6 C7 107.66(13)
C5 C6 C7 107.28(14)
N3 C6 H6 110.9
C5 C6 H6 110.9
C7 C6 H6 110.9
N2 C7 C8 122.50(16)
N2 C7 C6 114.00(14)
C8 C7 C6 123.42(16)
C7 C8 C9 118.43(17)
C7 C8 H8 120.8
C9 C8 H8 120.8
C10 C9 C8 119.34(17)
C10 C9 H9 120.3
C8 C9 H9 120.3
C9 C10 C11 118.80(18)
C9 C10 H10 120.6
C11 C10 H10 120.6
N2 C11 C10 122.18(17)
N2 C11 H11 118.9
C10 C11 H11 118.9
N3 C12 C13 113.96(14)
N3 C12 H12A 108.8
C13 C12 H12A 108.8
N3 C12 H12B 108.8
C13 C12 H12B 108.8
H12A C12 H12B 107.7
C14 C13 C18 118.13(16)
C14 C13 C12 118.65(16)
C18 C13 C12 123.22(16)
C15 C14 C13 121.03(17)
C15 C14 H14 119.5
C13 C14 H14 119.5
C16 C15 C14 120.30(18)
C16 C15 H15 119.9
C14 C15 H15 119.9
C15 C16 C17 119.75(18)
C15 C16 H16 120.1
C17 C16 H16 120.1
C16 C17 C18 120.43(17)
C16 C17 H17 119.8
C18 C17 H17 119.8
C17 C18 C13 120.36(17)
C17 C18 S1 117.46(14)
C13 C18 S1 122.13(14)
C20 C19 S1 113.20(14)
C20 C19 H19A 108.9
S1 C19 H19A 108.9
C20 C19 H19B 108.9
S1 C19 H19B 108.9
H19A C19 H19B 107.8
C21 C20 C19 111.94(17)
C21 C20 H20A 109.2
C19 C20 H20A 109.2
C21 C20 H20B 109.2
C19 C20 H20B 109.2
H20A C20 H20B 107.9
N4 C21 C20 178.2(3)
N3 C22 C23 112.42(14)
N3 C22 H22A 109.1
C23 C22 H22A 109.1
N3 C22 H22B 109.1
C23 C22 H22B 109.1
H22A C22 H22B 107.9
N5 C23 C24 122.69(16)
N5 C23 C22 118.18(15)
C24 C23 C22 119.10(16)
C23 C24 C25 118.92(17)
C23 C24 H24 120.5
C25 C24 H24 120.5
C26 C25 C24 119.62(17)
C26 C25 H25 120.2
C24 C25 H25 120.2
C25 C26 C27 118.63(17)
C25 C26 H26 120.7
C27 C26 H26 120.7
N5 C27 N6 115.62(15)
N5 C27 C26 122.33(16)
N6 C27 C26 122.02(16)
O1 C28 N6 122.47(17)
O1 C28 C29 121.96(16)
N6 C28 C29 115.55(15)
C28 C29 C31 108.47(15)
C28 C29 C32 109.64(15)
C31 C29 C32 108.92(16)
C28 C29 C30 110.78(15)
C31 C29 C30 108.44(16)
C32 C29 C30 110.54(15)
C29 C30 H30A 109.5
C29 C30 H30B 109.5
H30A C30 H30B 109.5
C29 C30 H30C 109.5
H30A C30 H30C 109.5
H30B C30 H30C 109.5
C29 C31 H31A 109.5
C29 C31 H31B 109.5
H31A C31 H31B 109.5
C29 C31 H31C 109.5
H31A C31 H31C 109.5
H31B C31 H31C 109.5
C29 C32 H32A 109.5
C29 C32 H32B 109.5
H32A C32 H32B 109.5
C29 C32 H32C 109.5
H32A C32 H32C 109.5
H32B C32 H32C 109.5
C1 N1 C5 117.94(16)
C1 N1 Fe1 130.64(13)
C5 N1 Fe1 111.35(12)
C11 N2 C7 118.73(15)
C11 N2 Fe1 129.27(12)
C7 N2 Fe1 111.99(11)
C22 N3 C12 111.01(13)
C22 N3 C6 113.62(13)
C12 N3 C6 108.15(13)
C22 N3 Fe1 106.51(10)
C12 N3 Fe1 119.07(10)
C6 N3 Fe1 98.05(10)
C27 N5 C23 117.77(14)
C27 N5 Fe1 130.05(11)
C23 N5 Fe1 111.26(11)
C28 N6 C27 127.55(15)
C28 N6 H6A 117.3(14)
C27 N6 H6A 115.1(14)
F1 B1 F3 112.16(18)
F1 B1 F4 110.20(18)
F3 B1 F4 110.96(16)
F1 B1 F2 107.53(17)
F3 B1 F2 107.32(17)
F4 B1 F2 108.50(17)

loop_
_geom_bond_atom_site_label_1
_geom_bond_atom_site_label_2
_geom_bond_distance
Fe1 N2 2.1757(15)
Fe1 N1 2.2044(15)
Fe1 N3 2.2281(14)
Fe1 N5 2.2568(14)
Fe1 Cl1 2.2769(5)
Fe1 S1 2.6044(5)
S1 C18 1.7823(18)
S1 C19 1.8161(18)
C1 N1 1.337(2)
C1 C2 1.388(3)
C1 H1 0.9500
C2 C3 1.381(3)
C2 H2 0.9500
C3 C4 1.391(3)
C3 H3 0.9500
C4 C5 1.382(3)
C4 H4 0.9500
C5 N1 1.351(2)
C5 C6 1.511(2)
C6 N3 1.497(2)
C6 C7 1.520(2)
C6 H6 1.0000
C7 N2 1.348(2)
C7 C8 1.380(2)
C8 C9 1.391(3)
C8 H8 0.9500
C9 C10 1.382(3)
C9 H9 0.9500
C10 C11 1.388(3)
C10 H10 0.9500
C11 N2 1.338(2)
C11 H11 0.9500
C12 N3 1.491(2)
C12 C13 1.507(2)
C12 H12A 0.9900
C12 H12B 0.9900
C13 C14 1.396(2)
C13 C18 1.404(2)
C14 C15 1.385(3)
C14 H14 0.9500
C15 C16 1.378(3)
C15 H15 0.9500
C16 C17 1.386(3)
C16 H16 0.9500
C17 C18 1.389(3)
C17 H17 0.9500
C19 C20 1.522(3)
C19 H19A 0.9900
C19 H19B 0.9900
C20 C21 1.451(3)
C20 H20A 0.9900
C20 H20B 0.9900
C21 N4 1.135(3)
C22 N3 1.479(2)
C22 C23 1.510(2)
C22 H22A 0.9900
C22 H22B 0.9900
C23 N5 1.352(2)
C23 C24 1.380(2)
C24 C25 1.383(3)
C24 H24 0.9500
C25 C26 1.373(3)
C25 H25 0.9500
C26 C27 1.400(2)
C26 H26 0.9500
C27 N5 1.350(2)
C27 N6 1.400(2)
C28 O1 1.216(2)
C28 N6 1.382(2)
C28 C29 1.531(2)
C29 C31 1.531(3)
C29 C32 1.536(3)
C29 C30 1.542(3)
C30 H30A 0.9800
C30 H30B 0.9800
C30 H30C 0.9800
C31 H31A 0.9800
C31 H31B 0.9800
C31 H31C 0.9800
C32 H32A 0.9800
C32 H32B 0.9800
C32 H32C 0.9800
N6 H6A 0.81(2)
B1 F1 1.370(3)
B1 F3 1.382(2)
B1 F4 1.386(2)
B1 F2 1.404(3)

loop_
_geom_hbond_atom_site_label_D
_geom_hbond_atom_site_label_H
_geom_hbond_atom_site_label_A
_geom_hbond_distance_DH
_geom_hbond_distance_HA
_geom_hbond_distance_DA
_geom_hbond_angle_DHA
N6 H6A Cl1 0.81(2) 2.50(2) 3.2945(16) 167.2(19)

loop_
_geom_torsion_atom_site_label_1
_geom_torsion_atom_site_label_2
_geom_torsion_atom_site_label_3
_geom_torsion_atom_site_label_4
_geom_torsion
N2 Fe1 S1 C18 -101.64(7)
N1 Fe1 S1 C18 -20.54(15)
N3 Fe1 S1 C18 -25.51(7)
N5 Fe1 S1 C18 53.03(7)
Cl1 Fe1 S1 C18 159.79(6)
N2 Fe1 S1 C19 11.04(8)
N1 Fe1 S1 C19 92.14(15)
N3 Fe1 S1 C19 87.17(8)
N5 Fe1 S1 C19 165.71(8)
Cl1 Fe1 S1 C19 -87.53(7)
N1 C1 C2 C3 -0.5(3)
C1 C2 C3 C4 0.7(3)
C2 C3 C4 C5 -0.2(3)
C3 C4 C5 N1 -0.7(3)
C3 C4 C5 C6 -179.10(16)
N1 C5 C6 N3 40.25(19)
C4 C5 C6 N3 -141.21(16)
N1 C5 C6 C7 -76.06(17)
C4 C5 C6 C7 102.48(19)
N3 C6 C7 N2 -44.50(19)
C5 C6 C7 N2 72.70(18)
N3 C6 C7 C8 138.51(17)
C5 C6 C7 C8 -104.29(19)
N2 C7 C8 C9 1.2(3)
C6 C7 C8 C9 177.90(16)
C7 C8 C9 C10 -0.8(3)
C8 C9 C10 C11 -0.3(3)
C9 C10 C11 N2 1.2(3)
N3 C12 C13 C14 112.68(18)
N3 C12 C13 C18 -67.7(2)
C18 C13 C14 C15 1.4(3)
C12 C13 C14 C15 -179.06(16)
C13 C14 C15 C16 -1.0(3)
C14 C15 C16 C17 0.2(3)
C15 C16 C17 C18 0.3(3)
C16 C17 C18 C13 0.0(3)
C16 C17 C18 S1 177.41(14)
C14 C13 C18 C17 -0.9(3)
C12 C13 C18 C17 179.57(16)
C14 C13 C18 S1 -178.11(13)
C12 C13 C18 S1 2.3(2)
C19 S1 C18 C17 103.65(15)
Fe1 S1 C18 C17 -137.65(13)
C19 S1 C18 C13 -79.02(16)
Fe1 S1 C18 C13 39.67(15)
C18 S1 C19 C20 -58.81(16)
Fe1 S1 C19 C20 -174.62(12)
S1 C19 C20 C21 -55.5(2)
N3 C22 C23 N5 36.0(2)
N3 C22 C23 C24 -145.94(16)
N5 C23 C24 C25 1.3(3)
C22 C23 C24 C25 -176.65(17)
C23 C24 C25 C26 -1.5(3)
C24 C25 C26 C27 0.0(3)
C25 C26 C27 N5 1.8(3)
C25 C26 C27 N6 -175.88(17)
O1 C28 C29 C31 6.7(2)
N6 C28 C29 C31 -171.79(16)
O1 C28 C29 C32 125.56(19)
N6 C28 C29 C32 -53.0(2)
O1 C28 C29 C30 -112.2(2)
N6 C28 C29 C30 69.3(2)
C2 C1 N1 C5 -0.3(3)
C2 C1 N1 Fe1 176.48(13)
C4 C5 N1 C1 0.9(3)
C6 C5 N1 C1 179.46(15)
C4 C5 N1 Fe1 -176.47(13)
C6 C5 N1 Fe1 2.07(17)
N2 Fe1 N1 C1 -127.08(16)
N3 Fe1 N1 C1 155.55(16)
N5 Fe1 N1 C1 79.27(16)
Cl1 Fe1 N1 C1 -29.92(16)
S1 Fe1 N1 C1 150.42(13)
N2 Fe1 N1 C5 49.88(12)
N3 Fe1 N1 C5 -27.49(11)
N5 Fe1 N1 C5 -103.77(12)
Cl1 Fe1 N1 C5 147.04(11)
S1 Fe1 N1 C5 -32.6(2)
C10 C11 N2 C7 -0.9(3)
C10 C11 N2 Fe1 178.24(13)
C8 C7 N2 C11 -0.3(3)
C6 C7 N2 C11 -177.30(15)
C8 C7 N2 Fe1 -179.60(13)
C6 C7 N2 Fe1 3.38(18)
N1 Fe1 N2 C11 127.90(16)
N3 Fe1 N2 C11 -155.61(17)
N5 Fe1 N2 C11 -141.16(15)
Cl1 Fe1 N2 C11 25.45(16)
S1 Fe1 N2 C11 -69.19(16)
N1 Fe1 N2 C7 -52.87(12)
N3 Fe1 N2 C7 23.62(11)
N5 Fe1 N2 C7 38.07(19)
Cl1 Fe1 N2 C7 -155.32(11)
S1 Fe1 N2 C7 110.04(11)
C23 C22 N3 C12 91.51(17)
C23 C22 N3 C6 -146.33(14)
C23 C22 N3 Fe1 -39.53(16)
C13 C12 N3 C22 -52.71(19)
C13 C12 N3 C6 -177.99(14)
C13 C12 N3 Fe1 71.47(16)
C5 C6 N3 C22 54.13(18)
C7 C6 N3 C22 170.20(14)
C5 C6 N3 C12 177.86(14)
C7 C6 N3 C12 -66.08(16)
C5 C6 N3 Fe1 -57.90(13)
C7 C6 N3 Fe1 58.17(13)
N2 Fe1 N3 C22 -160.77(11)
N1 Fe1 N3 C22 -73.42(10)
N5 Fe1 N3 C22 25.69(10)
S1 Fe1 N3 C22 105.06(10)
N2 Fe1 N3 C12 72.89(12)
N1 Fe1 N3 C12 160.24(12)
N5 Fe1 N3 C12 -100.65(12)
S1 Fe1 N3 C12 -21.28(11)
N2 Fe1 N3 C6 -43.13(9)
N1 Fe1 N3 C6 44.22(9)
N5 Fe1 N3 C6 143.34(10)
S1 Fe1 N3 C6 -137.30(9)
N6 C27 N5 C23 175.82(15)
C26 C27 N5 C23 -2.0(2)
N6 C27 N5 Fe1 7.8(2)
C26 C27 N5 Fe1 -170.00(13)
C24 C23 N5 C27 0.4(2)
C22 C23 N5 C27 178.40(15)
C24 C23 N5 Fe1 170.59(14)
C22 C23 N5 Fe1 -11.41(18)
N2 Fe1 N5 C27 145.80(15)
N1 Fe1 N5 C27 -125.96(15)
N3 Fe1 N5 C27 160.14(15)
Cl1 Fe1 N5 C27 -20.31(15)
S1 Fe1 N5 C27 70.61(14)
N2 Fe1 N5 C23 -22.83(19)
N1 Fe1 N5 C23 65.40(12)
N3 Fe1 N5 C23 -8.49(11)
Cl1 Fe1 N5 C23 171.05(10)
S1 Fe1 N5 C23 -98.03(11)
O1 C28 N6 C27 -8.0(3)
C29 C28 N6 C27 170.50(16)
N5 C27 N6 C28 176.38(16)
C26 C27 N6 C28 -5.8(3)
